data_2212432
loop_
_publ_author_name
'Jiang, Jian '
'Pan, Yong'
'Wang, De-Cai'
'Ou-yang, Ping-Kai'

_publ_section_title
;
 (2<i>S</i>,3<i>S</i>)-Diethyl 2,3-<i>O</i>-benzylidenetartrate
;
_journal_coeditor_code AT2211
_journal_issue 3
_journal_name_full 'Acta Crystallographica Section E'
_journal_page_first o1093
_journal_page_last o1094
_journal_paper_doi 10.1107/S1600536807003625
_journal_volume 63
_journal_year 2007
_chemical_formula_iupac 'C15 H18 O6'
_chemical_formula_moiety 'C15 H18 O6'
_chemical_formula_sum 'C15 H18 O6'
_chemical_formula_weight 294.29
_chemical_name_systematic
;
Diethyl 2,3-O-benzylidene-D-tartarate
;
_space_group_IT_number 4
_symmetry_cell_setting monoclinic
_symmetry_space_group_name_Hall 'P 2yb'
_symmetry_space_group_name_H-M 'P 1 21 1'
_atom_sites_solution_hydrogens geom
_atom_sites_solution_primary direct
_atom_sites_solution_secondary difmap
_audit_creation_method SHELXL-97
_cell_angle_alpha 90.00
_cell_angle_beta 114.50(3)
_cell_angle_gamma 90.00
_cell_formula_units_Z 4
_cell_length_a 7.5400(15)
_cell_length_b 26.500(5)
_cell_length_c 8.2100(16)
_cell_measurement_reflns_used 25
_cell_measurement_temperature 291(2)
_cell_measurement_theta_max 12
_cell_measurement_theta_min 9
_cell_volume 1492.7(6)
_computing_cell_refinement SMART
_computing_data_collection 'SMART (Bruker, 2000)'
_computing_data_reduction 'SAINT (Bruker, 2000)'
_computing_molecular_graphics SHELXTL
_computing_publication_material SHELXTL
_computing_structure_refinement SHELXTL
_computing_structure_solution 'SHELXTL (Bruker, 2000)'
_diffrn_ambient_temperature 291(2)
_diffrn_measured_fraction_theta_full 0.998
_diffrn_measured_fraction_theta_max 0.998
_diffrn_measurement_device_type 'Bruker SMART APEX CCD area-detector'
_diffrn_measurement_method '\f and \w'
_diffrn_radiation_monochromator graphite
_diffrn_radiation_source 'sealed tube'
_diffrn_radiation_type MoK\a
_diffrn_radiation_wavelength 0.71073
_diffrn_reflns_av_R_equivalents 0.0724
_diffrn_reflns_av_sigmaI/netI 0.0738
_diffrn_reflns_limit_h_max 9
_diffrn_reflns_limit_h_min -7
_diffrn_reflns_limit_k_max 33
_diffrn_reflns_limit_k_min -22
_diffrn_reflns_limit_l_max 10
_diffrn_reflns_limit_l_min -10
_diffrn_reflns_number 8736
_diffrn_reflns_theta_full 26.99
_diffrn_reflns_theta_max 26.99
_diffrn_reflns_theta_min 2.73
_diffrn_standards_decay_% 0
_diffrn_standards_interval_count 200
_diffrn_standards_interval_time 120
_diffrn_standards_number 3
_exptl_absorpt_coefficient_mu 0.101
_exptl_absorpt_correction_T_max 0.97
_exptl_absorpt_correction_T_min 0.97
_exptl_absorpt_correction_type multi-scan
_exptl_absorpt_process_details '(SADABS; Bruker, 2000)'
_exptl_crystal_colour colourless
_exptl_crystal_density_diffrn 1.310
_exptl_crystal_density_method 'not measured'
_exptl_crystal_description block
_exptl_crystal_F_000 624
_exptl_crystal_size_max 0.30
_exptl_crystal_size_mid 0.26
_exptl_crystal_size_min 0.24
_refine_diff_density_max 0.223
_refine_diff_density_min -0.216
_refine_ls_extinction_method none
_refine_ls_goodness_of_fit_ref 1.051
_refine_ls_hydrogen_treatment constr
_refine_ls_matrix_type full
_refine_ls_number_parameters 384
_refine_ls_number_reflns 3323
_refine_ls_number_restraints 1
_refine_ls_restrained_S_all 1.050
_refine_ls_R_factor_all 0.0832
_refine_ls_R_factor_gt 0.0661
_refine_ls_shift/su_max 0.000
_refine_ls_shift/su_mean 0.000
_refine_ls_structure_factor_coef Fsqd
_refine_ls_weighting_details 'calc w=1/[\s^2^(Fo^2^)+(0.05P)^2^+0.99P] where P=(Fo^2^+2Fc^2^)/3'
_refine_ls_weighting_scheme calc
_refine_ls_wR_factor_gt 0.1444
_refine_ls_wR_factor_ref 0.1498
_reflns_number_gt 2549
_reflns_number_total 3323
_reflns_threshold_expression I>2\s(I)
_cod_data_source_file at2211.cif
_cod_data_source_block I
_cod_original_sg_symbol_H-M 'P 21'
_cod_database_code 2212432
_cod_database_fobs_code 2212432

loop_
_symmetry_equiv_pos_as_xyz
'x, y, z'
'-x, y+1/2, -z'

loop_
_atom_site_type_symbol
_atom_site_label
_atom_site_fract_x
_atom_site_fract_y
_atom_site_fract_z
_atom_site_U_iso_or_equiv
_atom_site_adp_type
_atom_site_calc_flag
_atom_site_refinement_flags
_atom_site_occupancy
C C1 1.1727(9) 0.8725(3) 0.2846(8) 0.0476(15) Uani d . 1
C C2 1.2078(10) 0.8236(3) 0.2463(10) 0.0588(18) Uani d . 1
H H2 1.1083 0.8049 0.1606 0.071 Uiso calc R 1
C C3 1.3215(9) 0.9006(3) 0.4137(9) 0.0525(16) Uani d . 1
H H3 1.2977 0.9334 0.4391 0.063 Uiso calc R 1
C C4 1.5069(10) 0.8793(3) 0.5049(9) 0.0494(14) Uani d . 1
H H4 1.6074 0.8975 0.5914 0.059 Uiso calc R 1
C C5 1.5359(9) 0.8301(2) 0.4621(8) 0.0450(13) Uani d . 1
H H5 1.6580 0.8154 0.5214 0.054 Uiso calc R 1
C C6 1.3898(9) 0.8026(3) 0.3352(9) 0.0563(17) Uani d . 1
H H6 1.4137 0.7699 0.3091 0.068 Uiso calc R 1
C C7 0.9717(9) 0.8899(2) 0.1815(8) 0.0450(13) Uani d . 1
H H7 0.9106 0.8651 0.0859 0.054 Uiso calc R 1
C C8 0.7349(8) 0.9511(2) 0.0707(7) 0.0386(12) Uani d . 1
H H8 0.6446 0.9518 -0.0562 0.046 Uiso calc R 1
C C9 0.6764(8) 0.9106(2) 0.1749(8) 0.0424(13) Uani d . 1
H H9 0.5984 0.9232 0.2366 0.051 Uiso calc R 1
C C10 0.7397(9) 1.0013(2) 0.1624(8) 0.0443(14) Uani d . 1
C C11 0.5422(8) 1.0611(2) 0.2281(7) 0.0406(12) Uani d . 1
H H11A 0.5443 1.0888 0.1517 0.049 Uiso calc R 1
H H11B 0.6462 1.0659 0.3462 0.049 Uiso calc R 1
C C12 0.3415(8) 1.0580(2) 0.2387(8) 0.0453(14) Uani d . 1
H H12A 0.2841 1.0255 0.1972 0.068 Uiso calc R 1
H H12B 0.2572 1.0839 0.1650 0.068 Uiso calc R 1
H H12C 0.3593 1.0627 0.3605 0.068 Uiso calc R 1
C C13 0.5855(8) 0.8668(2) 0.0464(7) 0.0388(12) Uani d . 1
C C14 0.2761(9) 0.8399(2) -0.1768(8) 0.0456(14) Uani d . 1
H H14A 0.2960 0.8079 -0.1144 0.055 Uiso calc R 1
H H14B 0.3141 0.8359 -0.2754 0.055 Uiso calc R 1
C C15 0.0596(9) 0.8546(2) -0.2501(8) 0.0442(14) Uani d . 1
H H15A 0.0318 0.8685 -0.1553 0.066 Uiso calc R 1
H H15B -0.0194 0.8252 -0.2975 0.066 Uiso calc R 1
H H15C 0.0313 0.8792 -0.3433 0.066 Uiso calc R 1
C C16 0.7141(9) 0.6673(2) 0.3514(7) 0.0415(13) Uani d . 1
C C17 0.8833(8) 0.6460(2) 0.4815(7) 0.0423(13) Uani d . 1
H H17 0.8824 0.6127 0.5172 0.051 Uiso calc R 1
C C18 1.0524(8) 0.6744(2) 0.5572(7) 0.0380(12) Uani d . 1
H H18 1.1643 0.6603 0.6447 0.046 Uiso calc R 1
C C19 1.0549(9) 0.7244(2) 0.5020(7) 0.0402(12) Uani d . 1
H H19 1.1689 0.7433 0.5513 0.048 Uiso calc R 1
C C20 0.8859(8) 0.7456(2) 0.3729(7) 0.0396(12) Uani d . 1
H H20 0.8867 0.7788 0.3364 0.048 Uiso calc R 1
C C21 0.7154(9) 0.7169(2) 0.2984(8) 0.0424(13) Uani d . 1
H H21 0.6024 0.7312 0.2130 0.051 Uiso calc R 1
C C22 0.5514(9) 0.6315(2) 0.2710(7) 0.0421(13) Uani d . 1
H H22 0.5994 0.5968 0.2804 0.051 Uiso calc R 1
C C23 0.2238(9) 0.6249(2) 0.2336(7) 0.0404(12) Uani d . 1
H H23 0.1270 0.6434 0.2611 0.049 Uiso calc R 1
C C24 0.2236(8) 0.6414(2) 0.0559(6) 0.0346(11) Uani d . 1
H H24 0.1570 0.6159 -0.0352 0.041 Uiso calc R 1
C C25 0.2039(8) 0.5683(2) 0.2466(7) 0.0389(12) Uani d . 1
C C26 -0.0143(9) 0.5029(2) 0.2321(9) 0.0473(14) Uani d . 1
H H26A 0.0906 0.4868 0.3319 0.057 Uiso calc R 1
H H26B -0.0273 0.4866 0.1219 0.057 Uiso calc R 1
C C27 -0.2038(9) 0.5002(2) 0.2544(8) 0.0411(12) Uani d . 1
H H27A -0.1940 0.5207 0.3541 0.062 Uiso calc R 1
H H27B -0.2288 0.4659 0.2757 0.062 Uiso calc R 1
H H27C -0.3085 0.5123 0.1475 0.062 Uiso calc R 1
C C28 0.1201(9) 0.6911(2) -0.0020(7) 0.0389(12) Uani d . 1
C C29 -0.1877(8) 0.7302(2) -0.1310(7) 0.0360(11) Uani d . 1
H H29A -0.1631 0.7481 -0.2227 0.043 Uiso calc R 1
H H29B -0.1617 0.7524 -0.0296 0.043 Uiso calc R 1
C C30 -0.3949(8) 0.7086(2) -0.2038(8) 0.0423(13) Uani d . 1
H H30A -0.4374 0.7007 -0.3284 0.063 Uiso calc R 1
H H30B -0.4813 0.7331 -0.1896 0.063 Uiso calc R 1
H H30C -0.3956 0.6786 -0.1389 0.063 Uiso calc R 1
O O1 0.9301(6) 0.93990(15) 0.0945(5) 0.0440(10) Uani d . 1
O O2 0.8604(6) 0.88909(15) 0.2893(5) 0.0434(10) Uani d . 1
O O3 0.8785(5) 1.02980(16) 0.2151(5) 0.0431(9) Uani d . 1
O O4 0.5637(6) 1.01352(14) 0.1536(5) 0.0425(9) Uani d . 1
O O5 0.6363(5) 0.82564(14) 0.0246(5) 0.0387(9) Uani d . 1
O O6 0.3962(6) 0.87824(15) -0.0556(5) 0.0407(9) Uani d . 1
O O7 0.4201(6) 0.63674(16) 0.3578(5) 0.0485(10) Uani d . 1
O O8 0.4236(6) 0.64430(15) 0.0836(5) 0.0399(9) Uani d . 1
O O9 0.3241(6) 0.53567(17) 0.2538(5) 0.0487(10) Uani d . 1
O O10 0.0227(6) 0.55682(15) 0.2270(5) 0.0409(9) Uani d . 1
O O11 0.1993(6) 0.73071(17) 0.0087(5) 0.0483(10) Uani d . 1
O O12 -0.0752(5) 0.68353(13) -0.0778(5) 0.0367(8) Uani d . 1

loop_
_atom_site_aniso_label
_atom_site_aniso_U_11
_atom_site_aniso_U_22
_atom_site_aniso_U_33
_atom_site_aniso_U_12
_atom_site_aniso_U_13
_atom_site_aniso_U_23
C1 0.048(4) 0.055(4) 0.039(3) 0.011(3) 0.017(3) 0.012(3)
C2 0.045(4) 0.062(4) 0.067(4) 0.006(3) 0.021(3) 0.033(4)
C3 0.047(3) 0.058(4) 0.053(4) 0.004(3) 0.021(3) 0.022(3)
C4 0.056(4) 0.052(4) 0.045(3) 0.002(3) 0.026(3) 0.021(3)
C5 0.046(3) 0.048(3) 0.037(3) -0.001(3) 0.012(3) 0.002(3)
C6 0.042(3) 0.055(4) 0.050(4) 0.000(3) -0.003(3) 0.002(3)
C7 0.043(3) 0.040(3) 0.044(3) -0.001(2) 0.010(3) 0.013(2)
C8 0.038(3) 0.037(3) 0.036(3) -0.001(2) 0.011(2) 0.019(2)
C9 0.036(3) 0.040(3) 0.040(3) 0.002(2) 0.005(2) 0.021(2)
C10 0.037(3) 0.044(3) 0.043(3) -0.010(2) 0.008(3) 0.005(2)
C11 0.040(3) 0.045(3) 0.035(3) -0.013(2) 0.014(2) -0.003(2)
C12 0.045(3) 0.037(3) 0.048(3) 0.015(2) 0.013(3) -0.007(3)
C13 0.035(3) 0.036(3) 0.040(3) 0.012(2) 0.009(2) 0.010(2)
C14 0.050(4) 0.035(3) 0.044(3) 0.003(2) 0.010(3) 0.001(2)
C15 0.046(3) 0.041(3) 0.044(3) 0.006(2) 0.016(3) -0.016(3)
C16 0.045(3) 0.041(3) 0.034(3) 0.002(2) 0.012(2) 0.001(2)
C17 0.040(3) 0.042(3) 0.040(3) -0.004(2) 0.011(2) -0.003(2)
C18 0.043(3) 0.035(3) 0.043(3) 0.011(2) 0.025(3) -0.002(2)
C19 0.046(3) 0.035(3) 0.043(3) -0.001(2) 0.021(3) -0.004(2)
C20 0.040(3) 0.038(3) 0.041(3) -0.004(2) 0.017(2) 0.010(2)
C21 0.047(3) 0.032(3) 0.043(3) 0.000(2) 0.013(3) 0.005(2)
C22 0.051(3) 0.029(3) 0.039(3) 0.004(2) 0.012(2) -0.001(2)
C23 0.048(3) 0.041(3) 0.030(2) -0.012(3) 0.014(2) -0.001(2)
C24 0.040(3) 0.040(3) 0.027(2) -0.010(2) 0.017(2) -0.013(2)
C25 0.043(3) 0.041(3) 0.031(3) -0.011(2) 0.014(2) -0.004(2)
C26 0.045(3) 0.038(3) 0.049(3) -0.007(2) 0.010(3) -0.004(3)
C27 0.052(3) 0.028(3) 0.044(3) -0.009(2) 0.020(3) 0.001(2)
C28 0.049(3) 0.038(3) 0.031(3) -0.009(3) 0.019(2) -0.011(2)
C29 0.041(3) 0.030(3) 0.032(2) -0.002(2) 0.011(2) 0.001(2)
C30 0.033(3) 0.045(3) 0.038(3) -0.009(2) 0.004(2) -0.008(2)
O1 0.043(2) 0.043(2) 0.044(2) 0.0114(18) 0.0151(19) 0.0179(17)
O2 0.038(2) 0.047(2) 0.040(2) -0.0088(17) 0.0111(17) 0.0236(17)
O3 0.038(2) 0.047(2) 0.043(2) -0.0176(18) 0.0151(17) 0.0104(18)
O4 0.049(2) 0.038(2) 0.040(2) -0.0159(17) 0.0186(18) -0.0082(17)
O5 0.038(2) 0.036(2) 0.042(2) 0.0146(17) 0.0158(17) 0.0115(17)
O6 0.045(2) 0.040(2) 0.0380(19) 0.0024(17) 0.0180(17) 0.0023(17)
O7 0.054(2) 0.045(2) 0.043(2) -0.0064(19) 0.0166(19) 0.0075(19)
O8 0.046(2) 0.039(2) 0.0300(17) -0.0108(17) 0.0113(16) -0.0023(16)
O9 0.052(2) 0.053(3) 0.043(2) 0.007(2) 0.0207(19) -0.0037(19)
O10 0.044(2) 0.042(2) 0.0349(18) -0.0144(17) 0.0143(17) -0.0084(17)
O11 0.042(2) 0.057(3) 0.043(2) -0.015(2) 0.0153(18) 0.0066(19)
O12 0.042(2) 0.032(2) 0.0347(18) -0.0050(16) 0.0143(16) -0.0022(15)

loop_
_atom_type_symbol
_atom_type_description
_atom_type_scat_dispersion_real
_atom_type_scat_dispersion_imag
_atom_type_scat_source
C C 0.0033 0.0000 'International Tables Vol C Tables 4.2.6.8 and 6.1.1.4'
H H 0.0000 0.0000 'International Tables Vol C Tables 4.2.6.8 and 6.1.1.4'
O O 0.0106 0.0000 'International Tables Vol C Tables 4.2.6.8 and 6.1.1.4'

loop_
_geom_angle_atom_site_label_1
_geom_angle_atom_site_label_2
_geom_angle_atom_site_label_3
_geom_angle
C2 C1 C3 120.2(6)
C2 C1 C7 114.3(6)
C3 C1 C7 125.5(6)
C6 C2 C1 120.0(7)
C6 C2 H2 120.0
C1 C2 H2 120.0
C1 C3 C4 120.0(7)
C1 C3 H3 120.0
C4 C3 H3 120.0
C5 C4 C3 118.0(7)
C5 C4 H4 121.0
C3 C4 H4 121.0
C6 C5 C4 121.9(6)
C6 C5 H5 119.0
C4 C5 H5 119.0
C5 C6 C2 120.0(7)
C5 C6 H6 120.0
C2 C6 H6 120.0
O2 C7 C1 111.3(5)
O2 C7 O1 104.4(5)
C1 C7 O1 121.4(5)
O2 C7 H7 106.3
C1 C7 H7 106.3
O1 C7 H7 106.3
O1 C8 C10 107.5(4)
O1 C8 C9 107.1(4)
C10 C8 C9 106.6(5)
O1 C8 H8 111.8
C10 C8 H8 111.8
C9 C8 H8 111.8
O2 C9 C13 100.7(4)
O2 C9 C8 102.6(4)
C13 C9 C8 107.1(5)
O2 C9 H9 114.9
C13 C9 H9 114.9
C8 C9 H9 114.9
O3 C10 O4 123.8(6)
O3 C10 C8 124.0(6)
O4 C10 C8 111.5(5)
O4 C11 C12 105.2(4)
O4 C11 H11A 110.7
C12 C11 H11A 110.7
O4 C11 H11B 110.7
C12 C11 H11B 110.7
H11A C11 H11B 108.8
C11 C12 H12A 109.5
C11 C12 H12B 109.5
H12A C12 H12B 109.5
C11 C12 H12C 109.5
H12A C12 H12C 109.5
H12B C12 H12C 109.5
O5 C13 O6 115.7(5)
O5 C13 C9 135.9(5)
O6 C13 C9 108.2(4)
O6 C14 C15 110.6(5)
O6 C14 H14A 109.5
C15 C14 H14A 109.5
O6 C14 H14B 109.5
C15 C14 H14B 109.5
H14A C14 H14B 108.1
C14 C15 H15A 109.5
C14 C15 H15B 109.5
H15A C15 H15B 109.5
C14 C15 H15C 109.5
H15A C15 H15C 109.5
H15B C15 H15C 109.5
C21 C16 C17 120.0(6)
C21 C16 C22 125.7(5)
C17 C16 C22 114.1(5)
C18 C17 C16 120.0(6)
C18 C17 H17 120.0
C16 C17 H17 120.0
C17 C18 C19 120.1(6)
C17 C18 H18 119.9
C19 C18 H18 119.9
C20 C19 C18 119.8(5)
C20 C19 H19 120.1
C18 C19 H19 120.1
C19 C20 C21 119.9(5)
C19 C20 H20 120.1
C21 C20 H20 120.1
C16 C21 C20 120.2(6)
C16 C21 H21 119.9
C20 C21 H21 119.9
O7 C22 C16 109.3(4)
O7 C22 O8 102.0(4)
C16 C22 O8 112.5(4)
O7 C22 H22 110.9
C16 C22 H22 110.9
O8 C22 H22 110.9
O7 C23 C25 105.5(5)
O7 C23 C24 102.0(4)
C25 C23 C24 113.1(5)
O7 C23 H23 111.9
C25 C23 H23 111.9
C24 C23 H23 111.9
O8 C24 C28 112.3(4)
O8 C24 C23 106.3(4)
C28 C24 C23 110.5(4)
O8 C24 H24 109.2
C28 C24 H24 109.2
C23 C24 H24 109.2
O9 C25 O10 122.5(5)
O9 C25 C23 127.1(5)
O10 C25 C23 109.9(5)
O10 C26 C27 104.5(5)
O10 C26 H26A 110.9
C27 C26 H26A 110.9
O10 C26 H26B 110.9
C27 C26 H26B 110.9
H26A C26 H26B 108.9
C26 C27 H27A 109.5
C26 C27 H27B 109.5
H27A C27 H27B 109.5
C26 C27 H27C 109.5
H27A C27 H27C 109.5
H27B C27 H27C 109.5
O11 C28 O12 125.4(6)
O11 C28 C24 124.7(5)
O12 C28 C24 109.8(4)
O12 C29 C30 99.9(4)
O12 C29 H29A 111.8
C30 C29 H29A 111.8
O12 C29 H29B 111.8
C30 C29 H29B 111.8
H29A C29 H29B 109.5
C29 C30 H30A 109.5
C29 C30 H30B 109.5
H30A C30 H30B 109.5
C29 C30 H30C 109.5
H30A C30 H30C 109.5
H30B C30 H30C 109.5
C8 O1 C7 104.5(4)
C9 O2 C7 104.0(4)
C10 O4 C11 118.2(4)
C13 O6 C14 117.7(4)
C23 O7 C22 110.0(4)
C24 O8 C22 110.0(4)
C25 O10 C26 114.5(5)
C28 O12 C29 113.5(4)

loop_
_geom_bond_atom_site_label_1
_geom_bond_atom_site_label_2
_geom_bond_distance
C1 C2 1.383(10)
C1 C3 1.397(10)
C1 C7 1.471(8)
C2 C6 1.377(9)
C2 H2 0.9300
C3 C4 1.402(9)
C3 H3 0.9300
C4 C5 1.391(10)
C4 H4 0.9300
C5 C6 1.369(9)
C5 H5 0.9300
C6 H6 0.9300
C7 O2 1.450(7)
C7 O1 1.476(7)
C7 H7 0.9800
C8 O1 1.434(7)
C8 C10 1.522(9)
C8 C9 1.545(7)
C8 H8 0.9800
C9 O2 1.432(6)
C9 C13 1.528(9)
C9 H9 0.9800
C10 O3 1.216(7)
C10 O4 1.339(7)
C11 O4 1.439(7)
C11 C12 1.554(8)
C11 H11A 0.9700
C11 H11B 0.9700
C12 H12A 0.9600
C12 H12B 0.9600
C12 H12C 0.9600
C13 O5 1.193(6)
C13 O6 1.356(6)
C14 O6 1.447(7)
C14 C15 1.537(9)
C14 H14A 0.9700
C14 H14B 0.9700
C15 H15A 0.9600
C15 H15B 0.9600
C15 H15C 0.9600
C16 C21 1.386(8)
C16 C17 1.400(8)
C16 C22 1.473(8)
C17 C18 1.387(8)
C17 H17 0.9300
C18 C19 1.402(8)
C18 H18 0.9300
C19 C20 1.394(8)
C19 H19 0.9300
C20 C21 1.398(8)
C20 H20 0.9300
C21 H21 0.9300
C22 O7 1.446(7)
C22 O8 1.476(7)
C22 H22 0.9800
C23 O7 1.441(7)
C23 C25 1.517(8)
C23 C24 1.522(7)
C23 H23 0.9800
C24 O8 1.431(6)
C24 C28 1.502(8)
C24 H24 0.9800
C25 O9 1.236(7)
C25 O10 1.343(7)
C26 O10 1.460(7)
C26 C27 1.516(9)
C26 H26A 0.9700
C26 H26B 0.9700
C27 H27A 0.9600
C27 H27B 0.9600
C27 H27C 0.9600
C28 O11 1.194(7)
C28 O12 1.354(7)
C29 O12 1.461(6)
C29 C30 1.534(7)
C29 H29A 0.9700
C29 H29B 0.9700
C30 H30A 0.9600
C30 H30B 0.9600
C30 H30C 0.9600

loop_
_geom_hbond_atom_site_label_D
_geom_hbond_atom_site_label_H
_geom_hbond_atom_site_label_A
_geom_hbond_distance_DH
_geom_hbond_distance_HA
_geom_hbond_distance_DA
_geom_hbond_angle_DHA
C22 H22 O9 0.98 2.57 3.035(7) 109.0
C14 H14A O11 0.97 2.52 3.430(7) 156.2
C7 H7 O5 0.98 2.18 2.873(7) 126.3

loop_
_cod_related_entry_id
_cod_related_entry_database
_cod_related_entry_code
1 ChemSpider 610312
